data_2019841
loop_
_publ_author_name
'Vazquez-Vuelvas, Oscar F.'
'Hern\'andez-Madrigal, Julia V.'
'Pineda-Contreras, Armando'
'Hern\'andez-Ortega, Sim\'on'
'Reyes-Mart\'inez, Reyna'
'Morales-Morales, David'

_publ_section_title
;
 Exoconformers ofN-(pyridin-2-yl)-
 andN-(pyridin-3-yl)norbornene-5,6-dicarboximide crystals
;
_journal_coeditor_code KY3070
_journal_issue 3
_journal_name_full 'Acta Crystallographica Section C Structural Chemistry'
_journal_paper_doi 10.1107/S2053229615001886
_journal_volume 71
_journal_year 2015
_chemical_formula_iupac 'C14 H12 N2 O2'
_chemical_formula_moiety 'C14 H12 N2 O2'
_chemical_formula_sum 'C14 H12 N2 O2'
_chemical_formula_weight 240.26
_chemical_name_common
;
4-(Pyridin-2-yl)-4-azatricyclo[5.2.1.0^2,6^]dec-8-ene-3,5-dione
;
_chemical_name_systematic
;
<i>N</i>-(Pyridin-2-yl)-<i>exo</i>-norbornene-5,6-dicarboximide
;
_space_group_crystal_system triclinic
_space_group_IT_number 2
_space_group_name_Hall '-P 1'
_space_group_name_H-M_alt 'P -1'
_symmetry_space_group_name_Hall '-P 1'
_symmetry_space_group_name_H-M 'P -1'
_atom_sites_solution_hydrogens geom
_audit_creation_method SHELXL-2014
_cell_angle_alpha 87.174(3)
_cell_angle_beta 89.870(3)
_cell_angle_gamma 83.631(3)
_cell_formula_units_Z 4
_cell_length_a 8.4147(3)
_cell_length_b 9.1827(3)
_cell_length_c 15.2673(5)
_cell_measurement_reflns_used 5305
_cell_measurement_temperature 298(2)
_cell_measurement_theta_max 27.44
_cell_measurement_theta_min 2.66
_cell_volume 1170.99(7)
_computing_cell_refinement
;
APEX2 (Bruker, 2012)
;
_computing_data_collection
;
APEX2 (Bruker, 2012)
;
_computing_data_reduction
;
SAINT  (Bruker, 2012)
;
_computing_molecular_graphics
;
SHELXTL (Sheldrick, 2008) and DIAMOND (Brandenburg, 2006)
;
_computing_publication_material
;
SHELXTL (Sheldrick, 2008)and PLATON (Spek, 2009)
;
_computing_structure_refinement
;
SHELXL2013 (Sheldrick, 2015)
;
_computing_structure_solution
;
SHELXS97 (Sheldrick, 2008)
;
_diffrn_ambient_temperature 298(2)
_diffrn_detector_area_resol_mean 8.333
_diffrn_measured_fraction_theta_full 0.999
_diffrn_measured_fraction_theta_max 0.998
_diffrn_measurement_device_type 'Bruker SMART APEX CCD area-detector'
_diffrn_measurement_method '\w scans'
_diffrn_radiation_monochromator graphite
_diffrn_radiation_type MoK\a
_diffrn_radiation_wavelength 0.71073
_diffrn_reflns_av_R_equivalents 0.0262
_diffrn_reflns_limit_h_max 9
_diffrn_reflns_limit_h_min -10
_diffrn_reflns_limit_k_max 11
_diffrn_reflns_limit_k_min -11
_diffrn_reflns_limit_l_max 19
_diffrn_reflns_limit_l_min -19
_diffrn_reflns_number 12024
_diffrn_reflns_theta_full 25.242
_diffrn_reflns_theta_max 27.525
_diffrn_reflns_theta_min 2.546
_exptl_absorpt_coefficient_mu 0.093
_exptl_absorpt_correction_T_max 0.9816
_exptl_absorpt_correction_T_min 0.9641
_exptl_absorpt_correction_type multi-scan
_exptl_absorpt_process_details
;
(Sheldrick, 2008)
;
_exptl_crystal_colour colourless
_exptl_crystal_density_diffrn 1.363
_exptl_crystal_description prism
_exptl_crystal_F_000 504
_exptl_crystal_size_max 0.349
_exptl_crystal_size_mid 0.280
_exptl_crystal_size_min 0.218
_refine_diff_density_max 0.182
_refine_diff_density_min -0.215
_refine_ls_extinction_coef 0.025(2)
_refine_ls_extinction_expression Fc^*^=kFc[1+0.001xFc^2^\l^3^/sin(2\q)]^-1/4^
_refine_ls_extinction_method
;
SHELXL2013 (Sheldrick, 2015)
;
_refine_ls_goodness_of_fit_ref 1.017
_refine_ls_hydrogen_treatment constr
_refine_ls_matrix_type full
_refine_ls_number_parameters 326
_refine_ls_number_reflns 5376
_refine_ls_number_restraints 0
_refine_ls_restrained_S_all 1.017
_refine_ls_R_factor_all 0.0648
_refine_ls_R_factor_gt 0.0451
_refine_ls_shift/su_max 0.000
_refine_ls_shift/su_mean 0.000
_refine_ls_structure_factor_coef Fsqd
_refine_ls_weighting_details 'w=1/[\s^2^(Fo^2^)+(0.0466P)^2^+0.2365P] where P=(Fo^2^+2Fc^2^)/3'
_refine_ls_weighting_scheme calc
_refine_ls_wR_factor_gt 0.1010
_refine_ls_wR_factor_ref 0.1141
_reflns_number_gt 3946
_reflns_number_total 5376
_reflns_threshold_expression I>2\s(I)
_cod_data_source_file ky3070sup1.cif
_cod_data_source_block I
_cod_database_code 2019841
_cod_database_fobs_code 2019841
_shelx_space_group_comment
;
The symmetry employed for this shelxl refinement is uniquely defined
by the following loop, which should always be used as a source of
symmetry information in preference to the above space-group names.
They are only intended as comments.
;
_shelx_estimated_absorpt_t_min 0.968
_shelx_estimated_absorpt_t_max 0.980
_shelxl_version_number 2.014

loop_
_space_group_symop_operation_xyz
'x, y, z'
'-x, -y, -z'

loop_
_atom_site_type_symbol
_atom_site_label
_atom_site_fract_x
_atom_site_fract_y
_atom_site_fract_z
_atom_site_U_iso_or_equiv
_atom_site_adp_type
_atom_site_calc_flag
_atom_site_occupancy
O O1A 0.06977(14) 0.12049(14) 0.39300(7) 0.0566(3) Uani d 1
O O2A 0.38087(13) 0.23142(16) 0.16141(8) 0.0647(4) Uani d 1
C C1A -0.09795(19) 0.06819(18) 0.21010(11) 0.0470(4) Uani d 1
H H1A -0.1457 0.0069 0.2551 0.056 Uiso calc 1
C C2A -0.01459(17) 0.19849(16) 0.24340(10) 0.0396(3) Uani d 1
H H2A -0.0929 0.2812 0.2574 0.048 Uiso calc 1
C C3A 0.10033(17) 0.15639(16) 0.31820(10) 0.0392(3) Uani d 1
N N4A 0.25449(14) 0.16395(13) 0.28736(8) 0.0381(3) Uani d 1
C C5A 0.25894(18) 0.21340(17) 0.19971(10) 0.0418(4) Uani d 1
C C6A 0.09042(17) 0.23835(16) 0.16514(10) 0.0405(3) Uani d 1
H H6A 0.0626 0.3400 0.1432 0.049 Uiso calc 1
C C7A 0.05316(19) 0.12697(19) 0.09606(10) 0.0471(4) Uani d 1
H H7A 0.1293 0.1138 0.0477 0.057 Uiso calc 1
C C8A -0.1192(2) 0.1717(2) 0.07065(12) 0.0573(5) Uani d 1
H H8A -0.1557 0.2159 0.0173 0.069 Uiso calc 1
C C9A -0.2086(2) 0.1366(2) 0.13770(13) 0.0581(5) Uani d 1
H H9A -0.3197 0.1513 0.1401 0.070 Uiso calc 1
C C10A 0.0353(2) -0.00878(17) 0.15548(11) 0.0486(4) Uani d 1
H H10A 0.1310 -0.0417 0.1895 0.058 Uiso calc 1
H H10B 0.0011 -0.0892 0.1240 0.058 Uiso calc 1
N N11A 0.46590(16) -0.00306(14) 0.33950(9) 0.0466(3) Uani d 1
C C12A 0.39518(17) 0.13269(16) 0.34068(9) 0.0375(3) Uani d 1
C C13A 0.4469(2) 0.24153(18) 0.38837(11) 0.0511(4) Uani d 1
H H13A 0.3905 0.3346 0.3878 0.061 Uiso calc 1
C C14A 0.5850(2) 0.2085(2) 0.43710(12) 0.0599(5) Uani d 1
H H14A 0.6248 0.2794 0.4697 0.072 Uiso calc 1
C C15A 0.6626(2) 0.0691(2) 0.43654(11) 0.0551(4) Uani d 1
H H15A 0.7566 0.0437 0.4684 0.066 Uiso calc 1
C C16A 0.5988(2) -0.0321(2) 0.38808(11) 0.0538(4) Uani d 1
H H16A 0.6511 -0.1269 0.3890 0.065 Uiso calc 1
O O1B 0.52441(13) 0.60419(14) 0.37118(7) 0.0542(3) Uani d 1
O O2B 0.20684(12) 0.59480(14) 0.13073(7) 0.0522(3) Uani d 1
C C1B 0.69711(19) 0.70130(19) 0.19339(11) 0.0488(4) Uani d 1
H H1B 0.7476 0.7466 0.2413 0.059 Uiso calc 1
C C2B 0.60436(17) 0.56764(17) 0.21968(10) 0.0401(3) Uani d 1
H H2B 0.6778 0.4779 0.2300 0.048 Uiso calc 1
C C3B 0.49149(17) 0.59216(16) 0.29525(10) 0.0391(3) Uani d 1
N N4B 0.33491(13) 0.59765(13) 0.26331(8) 0.0372(3) Uani d 1
C C5B 0.32900(17) 0.58359(16) 0.17242(10) 0.0375(3) Uani d 1
C C6B 0.49779(16) 0.55705(17) 0.13894(10) 0.0388(3) Uani d 1
H H6B 0.5185 0.4612 0.1131 0.047 Uiso calc 1
C C7B 0.54489(19) 0.68291(19) 0.07552(11) 0.0484(4) Uani d 1
H H7B 0.4709 0.7136 0.0269 0.058 Uiso calc 1
C C8B 0.7162(2) 0.6361(2) 0.05091(12) 0.0568(5) Uani d 1
H H8B 0.7519 0.6046 -0.0034 0.068 Uiso calc 1
C C9B 0.8057(2) 0.6480(2) 0.11999(13) 0.0579(5) Uani d 1
H H9B 0.9163 0.6273 0.1232 0.070 Uiso calc 1
C C10B 0.5696(2) 0.79921(18) 0.14085(12) 0.0546(4) Uani d 1
H H10C 0.6097 0.8855 0.1135 0.065 Uiso calc 1
H H10D 0.4746 0.8272 0.1749 0.065 Uiso calc 1
N N11B 0.10435(15) 0.51136(14) 0.32228(9) 0.0451(3) Uani d 1
C C12B 0.19597(16) 0.62048(16) 0.31743(9) 0.0359(3) Uani d 1
C C13B 0.16742(19) 0.74792(17) 0.36120(10) 0.0438(4) Uani d 1
H H13B 0.2355 0.8209 0.3554 0.053 Uiso calc 1
C C14B 0.0340(2) 0.76370(19) 0.41411(11) 0.0501(4) Uani d 1
H H14B 0.0106 0.8480 0.4452 0.060 Uiso calc 1
C C15B -0.06371(19) 0.65365(19) 0.42029(10) 0.0472(4) Uani d 1
H H15B -0.1543 0.6619 0.4555 0.057 Uiso calc 1
C C16B -0.02479(19) 0.53100(19) 0.37337(11) 0.0489(4) Uani d 1
H H16B -0.0922 0.4573 0.3774 0.059 Uiso calc 1

loop_
_atom_site_aniso_label
_atom_site_aniso_U_11
_atom_site_aniso_U_22
_atom_site_aniso_U_33
_atom_site_aniso_U_12
_atom_site_aniso_U_13
_atom_site_aniso_U_23
O1A 0.0510(7) 0.0803(9) 0.0399(6) -0.0112(6) 0.0085(5) -0.0078(6)
O2A 0.0389(6) 0.0941(10) 0.0613(8) -0.0219(6) -0.0004(6) 0.0265(7)
C1A 0.0430(9) 0.0525(9) 0.0493(9) -0.0208(7) 0.0046(7) -0.0053(7)
C2A 0.0317(7) 0.0404(8) 0.0474(9) -0.0038(6) 0.0003(6) -0.0090(7)
C3A 0.0376(8) 0.0398(8) 0.0416(9) -0.0063(6) 0.0049(6) -0.0103(6)
N4A 0.0325(6) 0.0428(7) 0.0393(7) -0.0061(5) -0.0020(5) 0.0006(5)
C5A 0.0373(8) 0.0428(8) 0.0462(9) -0.0116(6) -0.0027(7) 0.0066(7)
C6A 0.0366(8) 0.0381(8) 0.0470(9) -0.0083(6) -0.0062(6) 0.0059(6)
C7A 0.0446(9) 0.0599(10) 0.0379(8) -0.0110(7) 0.0011(7) -0.0022(7)
C8A 0.0527(10) 0.0667(12) 0.0543(11) -0.0149(9) -0.0174(9) -0.0015(9)
C9A 0.0383(9) 0.0704(12) 0.0688(12) -0.0153(8) -0.0082(8) -0.0152(10)
C10A 0.0560(10) 0.0416(9) 0.0500(9) -0.0104(7) 0.0004(8) -0.0100(7)
N11A 0.0432(7) 0.0445(7) 0.0514(8) 0.0005(6) -0.0068(6) -0.0071(6)
C12A 0.0345(7) 0.0416(8) 0.0368(8) -0.0066(6) -0.0012(6) -0.0002(6)
C13A 0.0575(10) 0.0401(9) 0.0560(10) -0.0069(7) -0.0113(8) -0.0033(7)
C14A 0.0612(11) 0.0641(12) 0.0578(11) -0.0196(9) -0.0158(9) -0.0083(9)
C15A 0.0381(9) 0.0782(13) 0.0482(10) -0.0038(8) -0.0096(7) -0.0021(9)
C16A 0.0441(9) 0.0594(10) 0.0551(10) 0.0087(8) -0.0053(8) -0.0061(8)
O1B 0.0484(7) 0.0754(8) 0.0395(7) -0.0101(6) -0.0083(5) -0.0025(6)
O2B 0.0336(6) 0.0801(8) 0.0447(6) -0.0113(5) -0.0029(5) -0.0090(6)
C1B 0.0393(8) 0.0591(10) 0.0518(10) -0.0200(7) 0.0007(7) -0.0090(8)
C2B 0.0307(7) 0.0429(8) 0.0464(9) -0.0039(6) 0.0003(6) -0.0017(7)
C3B 0.0348(8) 0.0409(8) 0.0421(9) -0.0067(6) -0.0027(6) -0.0003(6)
N4B 0.0305(6) 0.0459(7) 0.0361(7) -0.0062(5) 0.0023(5) -0.0064(5)
C5B 0.0334(7) 0.0414(8) 0.0394(8) -0.0099(6) 0.0025(6) -0.0066(6)
C6B 0.0321(7) 0.0435(8) 0.0428(8) -0.0093(6) 0.0042(6) -0.0100(6)
C7B 0.0428(9) 0.0632(11) 0.0402(9) -0.0126(8) 0.0019(7) 0.0025(7)
C8B 0.0467(10) 0.0759(12) 0.0514(10) -0.0218(9) 0.0155(8) -0.0065(9)
C9B 0.0351(9) 0.0713(12) 0.0701(12) -0.0180(8) 0.0113(8) -0.0032(9)
C10B 0.0549(10) 0.0441(9) 0.0660(11) -0.0130(8) 0.0088(9) 0.0012(8)
N11B 0.0421(7) 0.0445(7) 0.0504(8) -0.0098(6) 0.0091(6) -0.0096(6)
C12B 0.0326(7) 0.0413(8) 0.0336(7) -0.0027(6) 0.0008(6) -0.0035(6)
C13B 0.0447(9) 0.0421(8) 0.0457(9) -0.0071(7) 0.0011(7) -0.0077(7)
C14B 0.0532(10) 0.0499(9) 0.0464(9) 0.0027(8) 0.0040(8) -0.0133(7)
C15B 0.0399(8) 0.0607(10) 0.0387(8) 0.0036(7) 0.0084(7) -0.0004(7)
C16B 0.0427(9) 0.0539(10) 0.0517(10) -0.0122(7) 0.0103(7) -0.0035(8)

loop_
_atom_type_symbol
_atom_type_description
_atom_type_scat_dispersion_real
_atom_type_scat_dispersion_imag
_atom_type_scat_source
C C 0.0033 0.0016 'International Tables Vol C Tables 4.2.6.8 and 6.1.1.4'
H H 0.0000 0.0000 'International Tables Vol C Tables 4.2.6.8 and 6.1.1.4'
N N 0.0061 0.0033 'International Tables Vol C Tables 4.2.6.8 and 6.1.1.4'
O O 0.0106 0.0060 'International Tables Vol C Tables 4.2.6.8 and 6.1.1.4'

loop_
_geom_angle_atom_site_label_1
_geom_angle_atom_site_label_2
_geom_angle_atom_site_label_3
_geom_angle
C9A C1A C10A 100.07(13)
C9A C1A C2A 104.50(13)
C10A C1A C2A 101.05(12)
C9A C1A H1A 116.3
C10A C1A H1A 116.3
C2A C1A H1A 116.3
C3A C2A C6A 105.19(11)
C3A C2A C1A 114.02(13)
C6A C2A C1A 102.86(12)
C3A C2A H2A 111.4
C6A C2A H2A 111.4
C1A C2A H2A 111.4
O1A C3A N4A 123.66(14)
O1A C3A C2A 128.00(14)
N4A C3A C2A 108.34(12)
C3A N4A C5A 113.05(12)
C3A N4A C12A 124.00(12)
C5A N4A C12A 122.86(12)
O2A C5A N4A 123.33(14)
O2A C5A C6A 128.20(14)
N4A C5A C6A 108.47(12)
C5A C6A C2A 104.88(12)
C5A C6A C7A 113.57(13)
C2A C6A C7A 102.90(11)
C5A C6A H6A 111.7
C2A C6A H6A 111.7
C7A C6A H6A 111.7
C8A C7A C10A 100.32(14)
C8A C7A C6A 104.67(13)
C10A C7A C6A 100.76(12)
C8A C7A H7A 116.2
C10A C7A H7A 116.2
C6A C7A H7A 116.2
C9A C8A C7A 107.68(16)
C9A C8A H8A 126.2
C7A C8A H8A 126.2
C8A C9A C1A 107.60(15)
C8A C9A H9A 126.2
C1A C9A H9A 126.2
C7A C10A C1A 94.06(12)
C7A C10A H10A 112.9
C1A C10A H10A 112.9
C7A C10A H10B 112.9
C1A C10A H10B 112.9
H10A C10A H10B 110.3
C12A N11A C16A 115.76(14)
N11A C12A C13A 124.89(14)
N11A C12A N4A 115.54(13)
C13A C12A N4A 119.56(13)
C12A C13A C14A 117.94(16)
C12A C13A H13A 121.0
C14A C13A H13A 121.0
C15A C14A C13A 118.71(16)
C15A C14A H14A 120.6
C13A C14A H14A 120.6
C16A C15A C14A 118.61(15)
C16A C15A H15A 120.7
C14A C15A H15A 120.7
N11A C16A C15A 124.07(16)
N11A C16A H16A 118.0
C15A C16A H16A 118.0
C9B C1B C10B 100.04(14)
C9B C1B C2B 104.32(13)
C10B C1B C2B 100.98(12)
C9B C1B H1B 116.4
C10B C1B H1B 116.4
C2B C1B H1B 116.4
C3B C2B C6B 105.64(11)
C3B C2B C1B 114.41(13)
C6B C2B C1B 102.71(12)
C3B C2B H2B 111.2
C6B C2B H2B 111.2
C1B C2B H2B 111.2
O1B C3B N4B 123.94(14)
O1B C3B C2B 127.87(13)
N4B C3B C2B 108.19(12)
C3B N4B C5B 112.72(12)
C3B N4B C12B 123.48(12)
C5B N4B C12B 123.77(11)
O2B C5B N4B 123.72(13)
O2B C5B C6B 127.86(13)
N4B C5B C6B 108.40(12)
C5B C6B C2B 104.91(12)
C5B C6B C7B 113.28(13)
C2B C6B C7B 103.08(11)
C5B C6B H6B 111.7
C2B C6B H6B 111.7
C7B C6B H6B 111.7
C8B C7B C10B 100.25(14)
C8B C7B C6B 104.81(13)
C10B C7B C6B 100.45(12)
C8B C7B H7B 116.3
C10B C7B H7B 116.3
C6B C7B H7B 116.3
C9B C8B C7B 107.68(15)
C9B C8B H8B 126.2
C7B C8B H8B 126.2
C8B C9B C1B 107.87(15)
C8B C9B H9B 126.1
C1B C9B H9B 126.1
C1B C10B C7B 94.20(13)
C1B C10B H10C 112.9
C7B C10B H10C 112.9
C1B C10B H10D 112.9
C7B C10B H10D 112.9
H10C C10B H10D 110.3
C12B N11B C16B 116.05(13)
N11B C12B C13B 124.75(14)
N11B C12B N4B 115.60(12)
C13B C12B N4B 119.64(13)
C12B C13B C14B 117.60(15)
C12B C13B H13B 121.2
C14B C13B H13B 121.2
C15B C14B C13B 119.23(15)
C15B C14B H14B 120.4
C13B C14B H14B 120.4
C14B C15B C16B 118.52(15)
C14B C15B H15B 120.7
C16B C15B H15B 120.7
N11B C16B C15B 123.85(15)
N11B C16B H16B 118.1
C15B C16B H16B 118.1

loop_
_geom_bond_atom_site_label_1
_geom_bond_atom_site_label_2
_geom_bond_distance
O1A C3A 1.2080(18)
O2A C5A 1.2031(18)
C1A C9A 1.513(2)
C1A C10A 1.527(2)
C1A C2A 1.559(2)
C1A H1A 0.9800
C2A C3A 1.506(2)
C2A C6A 1.538(2)
C2A H2A 0.9800
C3A N4A 1.3868(18)
N4A C5A 1.3936(19)
N4A C12A 1.4327(18)
C5A C6A 1.504(2)
C6A C7A 1.561(2)
C6A H6A 0.9800
C7A C8A 1.509(2)
C7A C10A 1.526(2)
C7A H7A 0.9800
C8A C9A 1.317(3)
C8A H8A 0.9300
C9A H9A 0.9300
C10A H10A 0.9700
C10A H10B 0.9700
N11A C12A 1.3213(19)
N11A C16A 1.338(2)
C12A C13A 1.374(2)
C13A C14A 1.378(2)
C13A H13A 0.9300
C14A C15A 1.372(3)
C14A H14A 0.9300
C15A C16A 1.371(2)
C15A H15A 0.9300
C16A H16A 0.9300
O1B C3B 1.2057(17)
O2B C5B 1.2022(17)
C1B C9B 1.510(2)
C1B C10B 1.524(2)
C1B C2B 1.562(2)
C1B H1B 0.9800
C2B C3B 1.502(2)
C2B C6B 1.539(2)
C2B H2B 0.9800
C3B N4B 1.4007(18)
N4B C5B 1.4015(18)
N4B C12B 1.4324(17)
C5B C6B 1.5067(19)
C6B C7B 1.556(2)
C6B H6B 0.9800
C7B C8B 1.510(2)
C7B C10B 1.528(2)
C7B H7B 0.9800
C8B C9B 1.313(3)
C8B H8B 0.9300
C9B H9B 0.9300
C10B H10C 0.9700
C10B H10D 0.9700
N11B C12B 1.3295(19)
N11B C16B 1.3373(19)
C12B C13B 1.374(2)
C13B C14B 1.380(2)
C13B H13B 0.9300
C14B C15B 1.371(2)
C14B H14B 0.9300
C15B C16B 1.373(2)
C15B H15B 0.9300
C16B H16B 0.9300

loop_
_geom_hbond_atom_site_label_D
_geom_hbond_atom_site_label_H
_geom_hbond_atom_site_label_A
_geom_hbond_site_symmetry_A
_geom_hbond_distance_DH
_geom_hbond_distance_HA
_geom_hbond_distance_DA
_geom_hbond_angle_DHA
C6B H6B O2A . 0.98 2.59 3.252(2) 124.7
C13B H13B N11A 1_565 0.93 2.66 3.584(2) 171.4
C9A H9A O2A 1_455 0.93 2.57 3.490(2) 179
C9B H9B O2B 1_655 0.93 2.43 3.360(2) 175
C14B H14B O1A 2_566 0.93 2.58 3.265(2) 131
C14B H14B O1A 1_565 0.93 2.69 3.323(2) 126
C10A H10A <i>Cg</i>1 1_555 0.97 2.36 2.569(2) 91
C10B H10B <i>Cg</i>2 1_555 0.97 2.36 2.577(2) 91

loop_
_geom_torsion_atom_site_label_1
_geom_torsion_atom_site_label_2
_geom_torsion_atom_site_label_3
_geom_torsion_atom_site_label_4
_geom_torsion
C9A C1A C2A C3A 178.71(13)
C10A C1A C2A C3A -77.73(15)
C9A C1A C2A C6A -67.96(15)
C10A C1A C2A C6A 35.60(15)
C6A C2A C3A O1A 178.14(15)
C1A C2A C3A O1A -69.9(2)
C6A C2A C3A N4A -2.32(15)
C1A C2A C3A N4A 109.61(14)
O1A C3A N4A C5A -177.70(14)
C2A C3A N4A C5A 2.74(17)
O1A C3A N4A C12A -1.1(2)
C2A C3A N4A C12A 179.31(12)
C3A N4A C5A O2A 177.92(15)
C12A N4A C5A O2A 1.3(2)
C3A N4A C5A C6A -1.96(17)
C12A N4A C5A C6A -178.58(12)
O2A C5A C6A C2A -179.50(17)
N4A C5A C6A C2A 0.36(16)
O2A C5A C6A C7A 68.9(2)
N4A C5A C6A C7A -111.22(14)
C3A C2A C6A C5A 1.16(15)
C1A C2A C6A C5A -118.48(13)
C3A C2A C6A C7A 120.19(12)
C1A C2A C6A C7A 0.54(15)
C5A C6A C7A C8A -179.94(13)
C2A C6A C7A C8A 67.27(15)
C5A C6A C7A C10A 76.28(15)
C2A C6A C7A C10A -36.51(14)
C10A C7A C8A C9A 32.89(18)
C6A C7A C8A C9A -71.22(17)
C7A C8A C9A C1A 0.3(2)
C10A C1A C9A C8A -33.39(17)
C2A C1A C9A C8A 70.91(17)
C8A C7A C10A C1A -49.82(14)
C6A C7A C10A C1A 57.44(13)
C9A C1A C10A C7A 49.88(14)
C2A C1A C10A C7A -57.21(14)
C16A N11A C12A C13A -1.0(2)
C16A N11A C12A N4A 178.96(14)
C3A N4A C12A N11A 94.41(17)
C5A N4A C12A N11A -89.34(17)
C3A N4A C12A C13A -85.58(19)
C5A N4A C12A C13A 90.67(19)
N11A C12A C13A C14A 1.7(3)
N4A C12A C13A C14A -178.34(15)
C12A C13A C14A C15A -0.8(3)
C13A C14A C15A C16A -0.6(3)
C12A N11A C16A C15A -0.5(3)
C14A C15A C16A N11A 1.2(3)
C9B C1B C2B C3B 177.69(13)
C10B C1B C2B C3B -78.85(15)
C9B C1B C2B C6B -68.37(15)
C10B C1B C2B C6B 35.09(15)
C6B C2B C3B O1B 178.61(15)
C1B C2B C3B O1B -69.2(2)
C6B C2B C3B N4B -0.70(16)
C1B C2B C3B N4B 111.50(14)
O1B C3B N4B C5B 178.87(15)
C2B C3B N4B C5B -1.78(16)
O1B C3B N4B C12B 1.0(2)
C2B C3B N4B C12B -179.67(12)
C3B N4B C5B O2B -175.00(14)
C12B N4B C5B O2B 2.9(2)
C3B N4B C5B C6B 3.58(16)
C12B N4B C5B C6B -178.54(12)
O2B C5B C6B C2B 174.74(15)
N4B C5B C6B C2B -3.77(15)
O2B C5B C6B C7B 63.1(2)
N4B C5B C6B C7B -115.45(14)
C3B C2B C6B C5B 2.67(15)
C1B C2B C6B C5B -117.53(13)
C3B C2B C6B C7B 121.47(13)
C1B C2B C6B C7B 1.27(14)
C5B C6B C7B C8B 179.37(13)
C2B C6B C7B C8B 66.57(15)
C5B C6B C7B C10B 75.73(15)
C2B C6B C7B C10B -37.08(15)
C10B C7B C8B C9B 32.39(19)
C6B C7B C8B C9B -71.41(18)
C7B C8B C9B C1B 0.7(2)
C10B C1B C9B C8B -33.59(18)
C2B C1B C9B C8B 70.59(18)
C9B C1B C10B C7B 49.75(14)
C2B C1B C10B C7B -57.13(14)
C8B C7B C10B C1B -49.46(15)
C6B C7B C10B C1B 57.84(14)
C16B N11B C12B C13B 0.6(2)
C16B N11B C12B N4B 179.34(13)
C3B N4B C12B N11B -117.75(15)
C5B N4B C12B N11B 64.59(19)
C3B N4B C12B C13B 61.02(19)
C5B N4B C12B C13B -116.64(16)
N11B C12B C13B C14B 0.1(2)
N4B C12B C13B C14B -178.59(13)
C12B C13B C14B C15B -0.4(2)
C13B C14B C15B C16B 0.1(2)
C12B N11B C16B C15B -1.0(2)
C14B C15B C16B N11B 0.7(3)
